data_7205917
loop_
_publ_author_name
'Park, Woon Bae'
'Singh, Satendra Pal'
'Pyo, Myoungho'
'Sohn, Kee-Sun'

_publ_section_title
;
 Y6+x/3Si11&#x2212;yAlyN20+x&#x2212;yO1&#x2212;x+y:Re3+ (Re = Ce3+,
 Tb3+, Sm3+) phosphors identified by solid-state combinatorial
 chemistry
;
_journal_issue 15
_journal_name_full 'Journal of Materials Chemistry'
_journal_page_first 5780
_journal_paper_doi 10.1039/c0jm03538f
_journal_volume 21
_journal_year 2011
_chemical_formula_sum 'O3 Y2'
_chemical_formula_weight 225.82
_space_group_IT_number 206
_symmetry_cell_setting cubic
_symmetry_space_group_name_Hall '-I 2b 2c 3'
_symmetry_space_group_name_H-M 'I a -3'
_cell_angle_alpha 90.00000
_cell_angle_beta 90.00000
_cell_angle_gamma 90.00000
_cell_formula_units_Z 16
_cell_length_a 10.6431(2)
_cell_length_b 10.6431(2)
_cell_length_c 10.6431(2)
_cell_measurement_temperature 298
_cell_volume 1205.60(4)
_computing_structure_refinement FULLPROF
_diffrn_radiation_type Synchrotron
_diffrn_radiation_wavelength 1.54930
_diffrn_source Synchrotron
_pd_meas_2theta_range_inc 0.010001
_pd_meas_2theta_range_max 130.50000
_pd_meas_2theta_range_min 10.00000
_pd_proc_2theta_range_inc 0.010001
_pd_proc_2theta_range_max 130.5033
_pd_proc_2theta_range_min 10.0033
_pd_proc_ls_prof_R_factor 6.3598
_pd_proc_ls_prof_wR_expected 5.6939
_pd_proc_ls_prof_wR_factor 8.9935
_pd_proc_wavelength 1.549300
_refine_ls_number_parameters 98
_refine_ls_number_reflns 174
_refine_ls_number_restraints 0
_refine_ls_R_I_factor 6.3456
_cod_data_source_file c0jm03538f.txt
_cod_data_source_block Y2O3
_cod_original_cell_volume 1205.60(5)
_cod_database_code 7205917

loop_
_symmetry_equiv_pos_as_xyz
x,y,z
x+1/2,-y+1/2,-z
-x,y+1/2,-z+1/2
-x+1/2,-y,z+1/2
y,z,x
-y+1/2,-z,x+1/2
y+1/2,-z+1/2,-x
-y,z+1/2,-x+1/2
z,x,y
-z,x+1/2,-y+1/2
-z+1/2,-x,y+1/2
z+1/2,-x+1/2,-y
-x,-y,-z
-x+1/2,y+1/2,z
x,-y+1/2,z+1/2
x+1/2,y,-z+1/2
-y,-z,-x
y+1/2,z,-x+1/2
-y+1/2,z+1/2,x
y,-z+1/2,x+1/2
-z,-x,-y
z,-x+1/2,y+1/2
z+1/2,x,-y+1/2
-z+1/2,x+1/2,y
x+1/2,y+1/2,z+1/2
x,-y,-z+1/2
-x+1/2,y,-z
-x,-y+1/2,z
y+1/2,z+1/2,x+1/2
-y,-z+1/2,x
y,-z,-x+1/2
-y+1/2,z,-x
z+1/2,x+1/2,y+1/2
-z+1/2,x,-y
-z,-x+1/2,y
z,-x,-y+1/2
-x+1/2,-y+1/2,-z+1/2
-x,y,z+1/2
x+1/2,-y,z
x,y+1/2,-z
-y+1/2,-z+1/2,-x+1/2
y,z+1/2,-x
-y,z,x+1/2
y+1/2,-z,x
-z+1/2,-x+1/2,-y+1/2
z+1/2,-x,y
z,x+1/2,-y
-z,x,y+1/2

loop_
_atom_site_label
_atom_site_fract_x
_atom_site_fract_y
_atom_site_fract_z
_atom_site_U_iso_or_equiv
_atom_site_occupancy
_atom_site_adp_type
_atom_site_type_symbol
Y1 0.25000 0.25000 0.25000 0.00317 1.00000 Uiso Y
Y2 -0.0164(5) 0.00000 0.25000 0.00443 0.99998 Uiso Y
O 0.395(4) 0.142(5) 0.380(6) 0.00456 0.99998 Uiso O

loop_
_atom_type_symbol
_atom_type_scat_Cromer_Mann_a1
_atom_type_scat_Cromer_Mann_b1
_atom_type_scat_Cromer_Mann_a2
_atom_type_scat_Cromer_Mann_b2
_atom_type_scat_Cromer_Mann_a3
_atom_type_scat_Cromer_Mann_b3
_atom_type_scat_Cromer_Mann_a4
_atom_type_scat_Cromer_Mann_b4
_atom_type_scat_Cromer_Mann_c
_atom_type_scat_dispersion_real
_atom_type_scat_dispersion_imag
_atom_type_scat_source
y 17.77600 1.40290 10.29460 12.80060 5.72629 0.12560 3.26588 104.35400 1.91213 -0.38600 2.02500 International_Tables_for_Crystallography_Vol.C(1991)_Tables_6.1.1.4_and_6.1.1.5
o 3.04850 13.27710 2.28680 5.70110 1.54630 0.32390 0.86700 32.90890 0.25080 0.04700 0.03200 International_Tables_for_Crystallography_Vol.C(1991)_Tables_6.1.1.4_and_6.1.1.5

loop_
_geom_angle_atom_site_label_1
_geom_angle_atom_site_label_2
_geom_angle_atom_site_label_3
_geom_angle_site_symmetry_1
_geom_angle_site_symmetry_2
_geom_angle_site_symmetry_3
_geom_angle
_geom_angle_publ_flag
? ? ? ? ? ? ? ?

loop_
_geom_bond_atom_site_label_1
_geom_bond_atom_site_label_2
_geom_bond_site_symmetry_1
_geom_bond_site_symmetry_2
_geom_bond_distance
_geom_bond_publ_flag
? ? ? ? ? ?

loop_
_geom_contact_atom_site_label_1
_geom_contact_atom_site_label_2
_geom_contact_distance
_geom_contact_site_symmetry_1
_geom_contact_site_symmetry_2
_geom_contact_publ_flag
? ? ? ? ? ?

loop_
_geom_hbond_atom_site_label_D
_geom_hbond_atom_site_label_H
_geom_hbond_atom_site_label_A
_geom_hbond_site_symmetry_D
_geom_hbond_site_symmetry_H
_geom_hbond_site_symmetry_A
_geom_hbond_distance_DH
_geom_hbond_distance_HA
_geom_hbond_distance_DA
_geom_hbond_angle_DHA
_geom_hbond_publ_flag
? ? ? ? ? ? ? ? ? ? ?

loop_
_geom_torsion_atom_site_label_1
_geom_torsion_atom_site_label_2
_geom_torsion_atom_site_label_3
_geom_torsion_atom_site_label_4
_geom_torsion_site_symmetry_1
_geom_torsion_site_symmetry_2
_geom_torsion_site_symmetry_3
_geom_torsion_site_symmetry_4
_geom_torsion
_geom_torsion_publ_flag
? ? ? ? ? ? ? ? ? ?
